data_4087346
loop_
_publ_author_name
'Cao, Hongda'
'Brettell-Adams, Ian A.'
'Qu, Fengrui'
'Rupar, Paul A.'

_publ_section_title
;
 Bridged Difurans: Stabilizing Furan with p-Block Elements
;
_journal_issue 14
_journal_name_full Organometallics
_journal_page_first 2565
_journal_paper_doi 10.1021/acs.organomet.7b00135
_journal_volume 36
_journal_year 2017
_chemical_formula_moiety 'C14 H7 Br2 O3 P'
_chemical_formula_sum 'C14 H7 Br2 O3 P'
_chemical_formula_weight 413.99
_chemical_name_common BrDFP
_space_group_crystal_system orthorhombic
_space_group_IT_number 33
_space_group_name_Hall 'P 2c -2n'
_space_group_name_H-M_alt 'P n a 21'
_symmetry_space_group_name_Hall 'P 2c -2n'
_symmetry_space_group_name_H-M 'P n a 21'
_atom_sites_solution_hydrogens geom
_atom_sites_solution_primary direct
_atom_sites_solution_secondary difmap
_audit_creation_method SHELXL-2014/7
_cell_angle_alpha 90
_cell_angle_beta 90
_cell_angle_gamma 90
_cell_formula_units_Z 4
_cell_length_a 9.5439(4)
_cell_length_b 9.6719(3)
_cell_length_c 15.4504(6)
_cell_measurement_reflns_used 7586
_cell_measurement_temperature 223(2)
_cell_measurement_theta_max 25.5300
_cell_measurement_theta_min 2.4844
_cell_volume 1426.19(9)
_computing_cell_refinement 'APEX2 V2013.10.0 (Bruker, 2013)'
_computing_data_collection 'APEX2 V2013.10.0 (Bruker, 2013)'
_computing_data_reduction 'APEX2 V2013.10.0 (Bruker, 2013)'
_computing_structure_refinement 'SHELXL-2014/7 (Sheldrick, 2014)'
_computing_structure_solution 'SHELXT (Shelrick, 2015)'
_diffrn_ambient_temperature 223(2)
_diffrn_measured_fraction_theta_full 1.000
_diffrn_measured_fraction_theta_max 0.999
_diffrn_measurement_device_type 'Bruker AXS SMART APEX2 CCD diffractometer'
_diffrn_measurement_method 'phi and omega scans'
_diffrn_radiation_type MoK\a
_diffrn_radiation_wavelength 0.71073
_diffrn_reflns_av_R_equivalents 0.0341
_diffrn_reflns_av_unetI/netI 0.0382
_diffrn_reflns_Laue_measured_fraction_full 1.000
_diffrn_reflns_Laue_measured_fraction_max 0.999
_diffrn_reflns_limit_h_max 12
_diffrn_reflns_limit_h_min -12
_diffrn_reflns_limit_k_max 12
_diffrn_reflns_limit_k_min -11
_diffrn_reflns_limit_l_max 20
_diffrn_reflns_limit_l_min -20
_diffrn_reflns_number 22711
_diffrn_reflns_point_group_measured_fraction_full 1.000
_diffrn_reflns_point_group_measured_fraction_max 0.999
_diffrn_reflns_theta_full 25.242
_diffrn_reflns_theta_max 28.266
_diffrn_reflns_theta_min 2.484
_diffrn_source 'fine focus sealed X-ray tube'
_exptl_absorpt_coefficient_mu 5.798
_exptl_absorpt_correction_T_max 0.7457
_exptl_absorpt_correction_T_min 0.6541
_exptl_absorpt_correction_type multi-scan
_exptl_absorpt_process_details 'SADABS V2012/1 (Bruker AXS Inc)'
_exptl_crystal_colour orange
_exptl_crystal_density_diffrn 1.928
_exptl_crystal_description Neelde
_exptl_crystal_F_000 800
_exptl_crystal_size_max 0.100
_exptl_crystal_size_mid 0.080
_exptl_crystal_size_min 0.080
_refine_diff_density_max 0.331
_refine_diff_density_min -0.223
_refine_diff_density_rms 0.055
_refine_ls_abs_structure_details
;
 Refined as an inversion twin.
;
_refine_ls_abs_structure_Flack 0.013(8)
_refine_ls_extinction_method none
_refine_ls_goodness_of_fit_ref 1.019
_refine_ls_hydrogen_treatment constr
_refine_ls_matrix_type full
_refine_ls_number_parameters 182
_refine_ls_number_reflns 3518
_refine_ls_number_restraints 1
_refine_ls_restrained_S_all 1.019
_refine_ls_R_factor_all 0.0336
_refine_ls_R_factor_gt 0.0244
_refine_ls_shift/su_max 0.000
_refine_ls_shift/su_mean 0.000
_refine_ls_structure_factor_coef Fsqd
_refine_ls_weighting_details 'w=1/[\s^2^(Fo^2^)+(0.0187P)^2^] where P=(Fo^2^+2Fc^2^)/3'
_refine_ls_weighting_scheme calc
_refine_ls_wR_factor_gt 0.0498
_refine_ls_wR_factor_ref 0.0521
_reflns_Friedel_coverage 0.930
_reflns_Friedel_fraction_full 1.000
_reflns_Friedel_fraction_max 0.999
_reflns_number_gt 3034
_reflns_number_total 3518
_reflns_threshold_expression 'I > 2\s(I)'
_cod_data_source_file om7b00135_si_003.cif
_cod_data_source_block HDC01_0m_a_a
_cod_database_code 4087346
_shelx_shelxl_version_number 2014/7
_shelx_space_group_comment
;
The symmetry employed for this shelxl refinement is uniquely defined
by the following loop, which should always be used as a source of
symmetry information in preference to the above space-group names.
They are only intended as comments.
;
_shelx_estimated_absorpt_t_min 0.595
_shelx_estimated_absorpt_t_max 0.654

loop_
_space_group_symop_operation_xyz
'x, y, z'
'-x, -y, z+1/2'
'x+1/2, -y+1/2, z'
'-x+1/2, y+1/2, z+1/2'

loop_
_atom_site_label
_atom_site_type_symbol
_atom_site_fract_x
_atom_site_fract_y
_atom_site_fract_z
_atom_site_U_iso_or_equiv
_atom_site_adp_type
_atom_site_occupancy
_atom_site_site_symmetry_order
_atom_site_calc_flag
_atom_site_refinement_flags_posn
_atom_site_refinement_flags_adp
Br1 Br 0.41917(5) 0.23535(3) 0.50273(3) 0.05072(13) Uani 1 1 d . .
Br2 Br 0.85467(5) 0.89167(5) 0.77664(4) 0.06034(15) Uani 1 1 d . .
P1 P 0.47696(9) 0.83755(9) 0.48005(6) 0.0303(2) Uani 1 1 d . .
O1 O 0.3534(2) 0.9291(2) 0.4890(2) 0.0407(7) Uani 1 1 d . .
O2 O 0.5397(3) 0.4705(2) 0.57065(18) 0.0396(6) Uani 1 1 d . .
O3 O 0.7012(3) 0.7178(3) 0.67307(19) 0.0419(7) Uani 1 1 d . .
C1 C 0.4581(3) 0.6523(3) 0.4939(3) 0.0310(8) Uani 1 1 d . .
C2 C 0.4041(4) 0.5287(3) 0.4564(3) 0.0335(8) Uani 1 1 d . .
H2 H 0.3455 0.5219 0.4076 0.040 Uiso 1 1 calc R U
C3 C 0.4535(4) 0.4243(3) 0.5043(3) 0.0372(8) Uani 1 1 d . .
C4 C 0.5394(4) 0.6097(3) 0.5607(3) 0.0342(8) Uani 1 1 d . .
C5 C 0.5999(4) 0.8458(4) 0.5690(2) 0.0331(8) Uani 1 1 d . .
C6 C 0.6182(4) 0.7173(4) 0.6031(3) 0.0348(8) Uani 1 1 d . .
C7 C 0.7371(4) 0.8556(4) 0.6831(3) 0.0412(9) Uani 1 1 d . .
C8 C 0.6788(4) 0.9369(4) 0.6231(3) 0.0369(9) Uani 1 1 d . .
H8 H 0.6878 1.0333 0.6176 0.044 Uiso 1 1 calc R U
C9 C 0.5671(3) 0.8579(3) 0.3794(2) 0.0310(8) Uani 1 1 d . .
C10 C 0.6654(4) 0.7610(4) 0.3514(3) 0.0377(9) Uani 1 1 d . .
H10 H 0.6852 0.6830 0.3855 0.045 Uiso 1 1 calc R U
C11 C 0.7337(5) 0.7802(4) 0.2732(3) 0.0490(10) Uani 1 1 d . .
H11 H 0.8004 0.7155 0.2543 0.059 Uiso 1 1 calc R U
C12 C 0.7035(5) 0.8947(5) 0.2233(3) 0.0555(12) Uani 1 1 d . .
H12 H 0.7500 0.9080 0.1703 0.067 Uiso 1 1 calc R U
C13 C 0.6056(4) 0.9893(5) 0.2506(3) 0.0526(12) Uani 1 1 d . .
H13 H 0.5850 1.0664 0.2158 0.063 Uiso 1 1 calc R U
C14 C 0.5376(4) 0.9722(4) 0.3283(3) 0.0402(9) Uani 1 1 d . .
H14 H 0.4713 1.0377 0.3468 0.048 Uiso 1 1 calc R U

loop_
_atom_site_aniso_label
_atom_site_aniso_U_11
_atom_site_aniso_U_22
_atom_site_aniso_U_33
_atom_site_aniso_U_23
_atom_site_aniso_U_13
_atom_site_aniso_U_12
Br1 0.0704(3) 0.02386(16) 0.0579(3) 0.0025(2) -0.0007(2) -0.00215(16)
Br2 0.0663(3) 0.0622(3) 0.0525(3) -0.0181(2) -0.0202(3) 0.0048(2)
P1 0.0308(4) 0.0221(4) 0.0380(6) 0.0004(4) 0.0016(4) 0.0000(3)
O1 0.0358(13) 0.0272(11) 0.059(2) 0.0004(12) 0.0041(13) 0.0034(9)
O2 0.0540(16) 0.0249(13) 0.0398(16) 0.0035(11) -0.0053(13) 0.0034(11)
O3 0.0488(15) 0.0375(14) 0.0393(17) -0.0034(13) -0.0083(13) 0.0037(13)
C1 0.0306(16) 0.0234(14) 0.039(2) 0.0032(16) 0.0034(16) -0.0037(12)
C2 0.0322(18) 0.0285(18) 0.040(2) -0.0010(16) 0.0041(16) 0.0007(14)
C3 0.048(2) 0.0256(15) 0.038(2) -0.0057(19) 0.001(2) -0.0017(14)
C4 0.0388(19) 0.0271(18) 0.037(2) 0.0041(16) 0.0028(17) 0.0007(15)
C5 0.0350(18) 0.0305(18) 0.034(2) -0.0035(16) 0.0076(16) 0.0007(15)
C6 0.0393(19) 0.0345(19) 0.031(2) -0.0012(16) 0.0001(17) 0.0030(15)
C7 0.041(2) 0.043(2) 0.040(2) -0.0121(18) 0.0021(18) 0.0021(17)
C8 0.040(2) 0.0315(19) 0.039(2) -0.0105(16) 0.0031(16) -0.0014(15)
C9 0.0286(17) 0.0297(17) 0.035(2) 0.0004(15) -0.0051(15) -0.0071(13)
C10 0.044(2) 0.031(2) 0.038(2) -0.0015(16) 0.0002(17) 0.0001(15)
C11 0.054(2) 0.051(2) 0.042(3) -0.010(2) 0.011(2) -0.0056(19)
C12 0.065(3) 0.066(3) 0.036(2) 0.005(2) 0.007(2) -0.026(2)
C13 0.049(2) 0.056(3) 0.053(3) 0.026(2) -0.004(2) -0.010(2)
C14 0.0336(19) 0.036(2) 0.051(3) 0.0126(18) -0.0033(18) -0.0037(15)

loop_
_atom_type_symbol
_atom_type_description
_atom_type_scat_dispersion_real
_atom_type_scat_dispersion_imag
_atom_type_scat_source
C C 0.0033 0.0016 'International Tables Vol C Tables 4.2.6.8 and 6.1.1.4'
H H 0.0000 0.0000 'International Tables Vol C Tables 4.2.6.8 and 6.1.1.4'
O O 0.0106 0.0060 'International Tables Vol C Tables 4.2.6.8 and 6.1.1.4'
P P 0.1023 0.0942 'International Tables Vol C Tables 4.2.6.8 and 6.1.1.4'
Br Br -0.2901 2.4595 'International Tables Vol C Tables 4.2.6.8 and 6.1.1.4'

loop_
_geom_angle_atom_site_label_1
_geom_angle_atom_site_label_2
_geom_angle_atom_site_label_3
_geom_angle
O1 P1 C9 113.49(16)
O1 P1 C5 114.77(17)
C9 P1 C5 110.12(16)
O1 P1 C1 120.02(14)
C9 P1 C1 105.03(16)
C5 P1 C1 91.06(17)
C4 O2 C3 103.6(3)
C6 O3 C7 103.9(3)
C4 C1 C2 105.2(3)
C4 C1 P1 109.5(3)
C2 C1 P1 144.8(3)
C3 C2 C1 106.3(3)
C3 C2 H2 126.9
C1 C2 H2 126.9
C2 C3 O2 112.0(3)
C2 C3 Br1 132.3(3)
O2 C3 Br1 115.5(3)
O2 C4 C1 113.0(3)
O2 C4 C6 131.6(3)
C1 C4 C6 115.2(3)
C6 C5 C8 105.6(4)
C6 C5 P1 109.7(3)
C8 C5 P1 144.4(3)
O3 C6 C5 112.6(3)
O3 C6 C4 132.7(3)
C5 C6 C4 114.6(3)
C8 C7 O3 112.6(3)
C8 C7 Br2 132.8(3)
O3 C7 Br2 114.6(3)
C7 C8 C5 105.2(3)
C7 C8 H8 127.4
C5 C8 H8 127.4
C14 C9 C10 119.7(4)
C14 C9 P1 119.0(3)
C10 C9 P1 121.2(3)
C11 C10 C9 119.8(4)
C11 C10 H10 120.1
C9 C10 H10 120.1
C12 C11 C10 119.8(4)
C12 C11 H11 120.1
C10 C11 H11 120.1
C13 C12 C11 120.3(4)
C13 C12 H12 119.8
C11 C12 H12 119.8
C12 C13 C14 120.6(4)
C12 C13 H13 119.7
C14 C13 H13 119.7
C13 C14 C9 119.8(4)
C13 C14 H14 120.1
C9 C14 H14 120.1

loop_
_geom_bond_atom_site_label_1
_geom_bond_atom_site_label_2
_geom_bond_distance
Br1 C3 1.857(3)
Br2 C7 1.862(4)
P1 O1 1.481(2)
P1 C9 1.788(4)
P1 C5 1.809(4)
P1 C1 1.813(3)
O2 C4 1.354(4)
O2 C3 1.388(5)
O3 C6 1.340(5)
O3 C7 1.385(4)
C1 C4 1.356(5)
C1 C2 1.425(5)
C2 C3 1.338(5)
C2 H2 0.9400
C4 C6 1.442(5)
C5 C6 1.361(5)
C5 C8 1.429(5)
C7 C8 1.337(6)
C8 H8 0.9400
C9 C14 1.386(5)
C9 C10 1.395(5)
C10 C11 1.386(6)
C10 H10 0.9400
C11 C12 1.380(6)
C11 H11 0.9400
C12 C13 1.374(7)
C12 H12 0.9400
C13 C14 1.376(6)
C13 H13 0.9400
C14 H14 0.9400

loop_
_geom_torsion_atom_site_label_1
_geom_torsion_atom_site_label_2
_geom_torsion_atom_site_label_3
_geom_torsion_atom_site_label_4
_geom_torsion
O1 P1 C1 C4 -119.3(3)
C9 P1 C1 C4 111.5(3)
C5 P1 C1 C4 0.4(3)
O1 P1 C1 C2 71.7(5)
C9 P1 C1 C2 -57.5(5)
C5 P1 C1 C2 -168.7(4)
C4 C1 C2 C3 1.6(4)
P1 C1 C2 C3 170.9(4)
C1 C2 C3 O2 -1.3(4)
C1 C2 C3 Br1 174.1(3)
C4 O2 C3 C2 0.4(4)
C4 O2 C3 Br1 -175.8(2)
C3 O2 C4 C1 0.7(4)
C3 O2 C4 C6 -173.2(4)
C2 C1 C4 O2 -1.5(4)
P1 C1 C4 O2 -175.0(2)
C2 C1 C4 C6 173.5(3)
P1 C1 C4 C6 0.0(4)
O1 P1 C5 C6 123.4(3)
C9 P1 C5 C6 -107.1(3)
C1 P1 C5 C6 -0.7(3)
O1 P1 C5 C8 -49.3(5)
C9 P1 C5 C8 80.3(5)
C1 P1 C5 C8 -173.3(5)
C7 O3 C6 C5 -0.1(4)
C7 O3 C6 C4 -176.0(4)
C8 C5 C6 O3 -0.3(4)
P1 C5 C6 O3 -175.9(3)
C8 C5 C6 C4 176.4(3)
P1 C5 C6 C4 0.8(4)
O2 C4 C6 O3 -10.9(7)
C1 C4 C6 O3 175.2(4)
O2 C4 C6 C5 173.2(4)
C1 C4 C6 C5 -0.6(5)
C6 O3 C7 C8 0.5(4)
C6 O3 C7 Br2 -179.9(3)
O3 C7 C8 C5 -0.7(4)
Br2 C7 C8 C5 179.8(3)
C6 C5 C8 C7 0.6(4)
P1 C5 C8 C7 173.4(4)
O1 P1 C9 C14 14.1(3)
C5 P1 C9 C14 -116.2(3)
C1 P1 C9 C14 147.0(3)
O1 P1 C9 C10 -165.6(3)
C5 P1 C9 C10 64.1(3)
C1 P1 C9 C10 -32.7(3)
C14 C9 C10 C11 0.5(5)
P1 C9 C10 C11 -179.8(3)
C9 C10 C11 C12 -0.4(6)
C10 C11 C12 C13 -0.3(6)
C11 C12 C13 C14 0.7(7)
C12 C13 C14 C9 -0.5(6)
C10 C9 C14 C13 -0.1(5)
P1 C9 C14 C13 -179.8(3)
